data_7229061
loop_
_publ_author_name
'Forsyth, Craig M.'
'Deacon, Glen B.'
'Junk, Peter Courtney'
'Greenhill, Neil B.'

_publ_section_title
;
 Recurrent supramolecular scenarios within complex 3-D hydrogen bond
 networks derived from organic ammonium salts of
 (4-amino-1-hydroxybutylidine)-1,1-bisphosphonic acid.
;
_journal_name_full CrystEngComm
_journal_paper_doi 10.1039/C7CE01034F
_journal_year 2017
_chemical_formula_moiety 'C4 H11 N O7 P2, 2(C3 H7 N6), 7(H2 O)'
_chemical_formula_sum 'C10 H39 N13 O14 P2'
_chemical_formula_weight 627.48
_space_group_crystal_system monoclinic
_space_group_IT_number 14
_space_group_name_Hall '-P 2ybc'
_space_group_name_H-M_alt 'P 1 21/c 1'
_symmetry_space_group_name_Hall '-P 2ybc'
_symmetry_space_group_name_H-M 'P 1 21/c 1'
_atom_sites_solution_hydrogens mixed
_audit_creation_method SHELXL-2014/7
_audit_update_record
;
2017-06-02 deposited with the CCDC.
2017-09-05 downloaded from the CCDC.
;
_cell_angle_alpha 90
_cell_angle_beta 91.612(2)
_cell_angle_gamma 90
_cell_formula_units_Z 4
_cell_length_a 16.4593(3)
_cell_length_b 12.5327(3)
_cell_length_c 12.4717(3)
_cell_measurement_reflns_used 4890
_cell_measurement_temperature 123(2)
_cell_measurement_theta_max 66.3833
_cell_measurement_theta_min 2.6835
_cell_volume 2571.64(10)
_computing_cell_refinement
;
CrysAlisPro, Agilent Technologies,
Version 1.171.35.15 (release 03-08-2011 CrysAlis171 .NET)
(compiled Aug  3 2011,13:03:54)
;
_computing_data_collection
;
CrysAlisPro, Agilent Technologies,
Version 1.171.35.15 (release 03-08-2011 CrysAlis171 .NET)
(compiled Aug  3 2011,13:03:54)
;
_computing_data_reduction
;
CrysAlisPro, Agilent Technologies,
Version 1.171.35.15 (release 03-08-2011 CrysAlis171 .NET)
(compiled Aug  3 2011,13:03:54)
;
_computing_structure_refinement 'SHELXL-2014/7 (Sheldrick, 2014)'
_computing_structure_solution 'SHELXS-97 (Sheldrick, 1997)'
_diffrn_ambient_temperature 123(2)
_diffrn_detector_area_resol_mean 10.3988
_diffrn_measured_fraction_theta_full 0.996
_diffrn_measured_fraction_theta_max 0.996
_diffrn_measurement_device_type 'OXFORD Gemini Ultra CCD'
_diffrn_measurement_method '\w scans'
_diffrn_radiation_type CuK\a
_diffrn_radiation_wavelength 1.54184
_diffrn_reflns_av_R_equivalents 0.0325
_diffrn_reflns_av_unetI/netI 0.0326
_diffrn_reflns_Laue_measured_fraction_full 0.996
_diffrn_reflns_Laue_measured_fraction_max 0.996
_diffrn_reflns_limit_h_max 19
_diffrn_reflns_limit_h_min -19
_diffrn_reflns_limit_k_max 14
_diffrn_reflns_limit_k_min -14
_diffrn_reflns_limit_l_max 11
_diffrn_reflns_limit_l_min -14
_diffrn_reflns_number 13792
_diffrn_reflns_point_group_measured_fraction_full 0.996
_diffrn_reflns_point_group_measured_fraction_max 0.996
_diffrn_reflns_theta_full 66.490
_diffrn_reflns_theta_max 66.490
_diffrn_reflns_theta_min 2.686
_diffrn_source 'fine focus sealed tube'
_exptl_absorpt_coefficient_mu 2.363
_exptl_absorpt_correction_T_max 1.00000
_exptl_absorpt_correction_T_min 0.81485
_exptl_absorpt_correction_type multi-scan
_exptl_absorpt_process_details
;
CrysAlisPro, Agilent Technologies,
Version 1.171.35.15 (release 03-08-2011 CrysAlis171 .NET)
(compiled Aug  3 2011,13:03:54)
Empirical absorption correction using spherical harmonics,
 implemented in SCALE3 ABSPACK scaling algorithm.
;
_exptl_crystal_colour colourless
_exptl_crystal_density_diffrn 1.621
_exptl_crystal_density_meas ?
_exptl_crystal_description needle
_exptl_crystal_F_000 1328
_exptl_crystal_size_max 0.130
_exptl_crystal_size_mid 0.050
_exptl_crystal_size_min 0.010
_refine_diff_density_max 0.494
_refine_diff_density_min -0.302
_refine_diff_density_rms 0.055
_refine_ls_extinction_method none
_refine_ls_goodness_of_fit_ref 1.031
_refine_ls_hydrogen_treatment mixed
_refine_ls_matrix_type full
_refine_ls_number_parameters 484
_refine_ls_number_reflns 4505
_refine_ls_number_restraints 40
_refine_ls_restrained_S_all 1.030
_refine_ls_R_factor_all 0.0383
_refine_ls_R_factor_gt 0.0310
_refine_ls_shift/su_max 0.001
_refine_ls_shift/su_mean 0.000
_refine_ls_structure_factor_coef Fsqd
_refine_ls_weighting_details 'w=1/[\s^2^(Fo^2^)+(0.0427P)^2^+0.8192P] where P=(Fo^2^+2Fc^2^)/3'
_refine_ls_weighting_scheme calc
_refine_ls_wR_factor_gt 0.0752
_refine_ls_wR_factor_ref 0.0805
_reflns_Friedel_coverage 0.000
_reflns_number_gt 3888
_reflns_number_total 4505
_reflns_threshold_expression 'I > 2\s(I)'
_cod_data_source_file c7ce01034f2.cif
_cod_data_source_block shelx_CCDC3
_cod_depositor_comments
;
The following automatic conversions were performed:

'_exptl_crystal_density_meas' value 'not measured' was changed to '?'
- the value is perceived as not measured.

Automatic conversion script
Id: cif_fix_values 4973 2017-02-22 13:04:09Z antanas 
;
_cod_database_code 7229061
_shelx_shelxl_version_number 2014/7
_shelx_space_group_comment
;
The symmetry employed for this shelxl refinement is uniquely defined
by the following loop, which should always be used as a source of
symmetry information in preference to the above space-group names.
They are only intended as comments.
;
_shelx_estimated_absorpt_t_min 0.749
_shelx_estimated_absorpt_t_max 0.977

loop_
_space_group_symop_operation_xyz
'x, y, z'
'-x, y+1/2, -z+1/2'
'-x, -y, -z'
'x, -y-1/2, z-1/2'

loop_
_atom_site_label
_atom_site_type_symbol
_atom_site_fract_x
_atom_site_fract_y
_atom_site_fract_z
_atom_site_U_iso_or_equiv
_atom_site_adp_type
_atom_site_occupancy
_atom_site_site_symmetry_order
_atom_site_calc_flag
_atom_site_refinement_flags_posn
_atom_site_refinement_flags_adp
P1 P 0.80238(2) 0.01847(3) 0.23333(3) 0.01131(11) Uani 1 1 d . .
P2 P 0.80414(2) 0.01527(3) 0.48353(3) 0.01148(11) Uani 1 1 d . .
O1 O 0.73946(7) 0.10713(10) 0.24178(9) 0.0152(3) Uani 1 1 d . .
O2 O 0.76571(7) -0.09232(9) 0.22216(9) 0.0150(2) Uani 1 1 d . .
O3 O 0.86245(7) 0.04293(10) 0.14493(9) 0.0147(2) Uani 1 1 d . .
O4 O 0.76191(7) 0.12201(10) 0.49489(9) 0.0153(3) Uani 1 1 d . .
O5 O 0.75243(7) -0.08282(10) 0.48324(9) 0.0146(2) Uani 1 1 d . .
O6 O 0.86957(7) 0.01115(10) 0.57902(9) 0.0160(3) Uani 1 1 d D .
H6 H 0.8860(15) -0.0521(16) 0.591(2) 0.042(7) Uiso 1 1 d D .
O7 O 0.89724(7) 0.13388(9) 0.36251(9) 0.0147(3) Uani 1 1 d D .
H7 H 0.8581(12) 0.1756(17) 0.3683(18) 0.026(6) Uiso 1 1 d D .
O8 O 0.76836(8) 0.31899(11) 0.21007(10) 0.0214(3) Uani 1 1 d D .
H8A H 0.7625(16) 0.2507(14) 0.217(2) 0.042(7) Uiso 1 1 d D .
H8B H 0.7679(14) 0.3344(18) 0.1426(14) 0.028(6) Uiso 1 1 d D .
O9 O 0.77431(9) 0.34625(11) 0.48654(11) 0.0256(3) Uani 1 1 d D .
H9A H 0.775(2) 0.2778(14) 0.494(2) 0.063(9) Uiso 1 1 d D .
H9B H 0.7991(15) 0.374(2) 0.5426(17) 0.041(7) Uiso 1 1 d D .
O10 O 0.88288(8) 0.42226(12) 0.34073(11) 0.0275(3) Uani 1 1 d D .
H10A H 0.8502(16) 0.401(2) 0.3905(18) 0.053(8) Uiso 1 1 d D .
H10B H 0.8596(16) 0.398(2) 0.2831(16) 0.052(8) Uiso 1 1 d D .
O11 O 0.78692(9) 0.61529(13) 0.32810(12) 0.0327(3) Uani 1 1 d D .
H11A H 0.8149(16) 0.5570(18) 0.330(2) 0.051(8) Uiso 1 1 d D .
H11B H 0.7902(18) 0.641(2) 0.3927(17) 0.055(9) Uiso 1 1 d D .
O12 O 1.04056(8) 0.38387(11) 0.42393(10) 0.0197(3) Uani 1 1 d D .
H12A H 0.9963(11) 0.398(2) 0.391(2) 0.042(7) Uiso 1 1 d D .
H12B H 1.0751(11) 0.4292(16) 0.4018(17) 0.022(5) Uiso 1 1 d D .
O13 O 1.05993(8) 0.17066(11) 0.36484(10) 0.0209(3) Uani 1 1 d D .
H13A H 1.0076(11) 0.159(2) 0.369(2) 0.057(9) Uiso 1 1 d D .
H13B H 1.0685(17) 0.2373(16) 0.385(2) 0.052(8) Uiso 1 1 d D .
O14 O 0.77918(8) -0.20342(11) 0.03301(10) 0.0222(3) Uani 1 1 d D .
H14A H 0.7848(16) -0.184(2) 0.0997(15) 0.044(7) Uiso 1 1 d D .
H14B H 0.7733(19) -0.2706(15) 0.030(2) 0.056(9) Uiso 1 1 d D .
N1 N 0.99208(9) -0.34340(12) 0.36077(12) 0.0157(3) Uani 1 1 d D .
H1N H 1.0398(11) -0.3761(18) 0.3530(18) 0.024(6) Uiso 1 1 d D .
H2N H 0.9725(12) -0.3635(17) 0.4234(14) 0.017(5) Uiso 1 1 d D .
H3N H 0.9574(12) -0.3622(17) 0.3091(15) 0.019(5) Uiso 1 1 d D .
N2 N 0.58502(9) 0.13059(12) 0.13707(11) 0.0147(3) Uani 1 1 d D .
H4N H 0.6383(10) 0.1250(19) 0.1433(18) 0.024(6) Uiso 1 1 d D .
H5N H 0.5593(12) 0.1290(18) 0.0742(14) 0.022(5) Uiso 1 1 d D .
N3 N 0.59429(9) 0.12678(12) 0.50498(12) 0.0160(3) Uani 1 1 d D .
H6N H 0.6486(10) 0.124(2) 0.4992(19) 0.031(6) Uiso 1 1 d D .
H7N H 0.5700(12) 0.1257(17) 0.5667(14) 0.015(5) Uiso 1 1 d D .
N4 N 0.34860(9) 0.10594(12) 0.32436(12) 0.0164(3) Uani 1 1 d D .
H8N H 0.3259(12) 0.1006(17) 0.3881(13) 0.015(5) Uiso 1 1 d D .
H9N H 0.3193(12) 0.1089(17) 0.2647(14) 0.019(5) Uiso 1 1 d D .
N5 N 0.58855(8) 0.12382(11) 0.32053(11) 0.0138(3) Uani 1 1 d D .
H16N H 0.6436(10) 0.1208(19) 0.3154(18) 0.027(6) Uiso 1 1 d D .
N6 N 0.46900(8) 0.11847(12) 0.41816(11) 0.0145(3) Uani 1 1 d . .
N7 N 0.46301(8) 0.12288(11) 0.22448(11) 0.0134(3) Uani 1 1 d . .
N8 N 0.38450(9) 0.11710(13) -0.00187(11) 0.0170(3) Uani 1 1 d D .
H10N H 0.3318(10) 0.1327(18) -0.0069(17) 0.022(5) Uiso 1 1 d D .
H11N H 0.4075(13) 0.1172(18) 0.0636(14) 0.022(5) Uiso 1 1 d D .
N9 N 0.63092(9) 0.11640(12) -0.16515(12) 0.0158(3) Uani 1 1 d D .
H12N H 0.6524(12) 0.1150(17) -0.0997(13) 0.019(5) Uiso 1 1 d D .
H13N H 0.6614(12) 0.1248(18) -0.2213(15) 0.024(6) Uiso 1 1 d D .
N10 N 0.39386(9) 0.13327(12) -0.36886(12) 0.0158(3) Uani 1 1 d D .
H14N H 0.4188(12) 0.1287(17) -0.4308(14) 0.016(5) Uiso 1 1 d D .
H15N H 0.3384(10) 0.1266(19) -0.3708(18) 0.026(6) Uiso 1 1 d D .
N11 N 0.50999(8) 0.11613(12) -0.07944(11) 0.0140(3) Uani 1 1 d . .
N12 N 0.51573(8) 0.12664(11) -0.27254(11) 0.0135(3) Uani 1 1 d . .
N13 N 0.39027(8) 0.12592(12) -0.18557(11) 0.0137(3) Uani 1 1 d D .
H17N H 0.3361(11) 0.115(2) -0.194(2) 0.043(7) Uiso 1 1 d D .
C1 C 0.86361(9) 0.02565(13) 0.36066(13) 0.0124(3) Uani 1 1 d . .
C2 C 0.93825(9) -0.04695(14) 0.36077(13) 0.0130(3) Uani 1 1 d . .
H2A H 0.9699 -0.0294 0.2968 0.016 Uiso 1 1 calc R U
H2B H 0.9727 -0.0293 0.4247 0.016 Uiso 1 1 calc R U
C3 C 0.92323(10) -0.16717(14) 0.36094(13) 0.0143(3) Uani 1 1 d . .
H3A H 0.8930 -0.1874 0.4254 0.017 Uiso 1 1 calc R U
H3B H 0.8901 -0.1875 0.2967 0.017 Uiso 1 1 calc R U
C4 C 1.00420(10) -0.22530(14) 0.36076(13) 0.0155(3) Uani 1 1 d . .
H4A H 1.0343 -0.2043 0.2964 0.019 Uiso 1 1 calc R U
H4B H 1.0372 -0.2044 0.4249 0.019 Uiso 1 1 calc R U
C5 C 0.54394(10) 0.12584(13) 0.22618(13) 0.0120(3) Uani 1 1 d . .
C6 C 0.54965(10) 0.12258(13) 0.41574(13) 0.0131(3) Uani 1 1 d . .
C7 C 0.42860(10) 0.11561(13) 0.32182(13) 0.0132(3) Uani 1 1 d . .
C8 C 0.42950(10) 0.11988(13) -0.08797(13) 0.0138(3) Uani 1 1 d . .
C9 C 0.55039(10) 0.11944(13) -0.17262(13) 0.0130(3) Uani 1 1 d . .
C10 C 0.43446(10) 0.12866(13) -0.27600(13) 0.0125(3) Uani 1 1 d . .

loop_
_atom_site_aniso_label
_atom_site_aniso_U_11
_atom_site_aniso_U_22
_atom_site_aniso_U_33
_atom_site_aniso_U_23
_atom_site_aniso_U_13
_atom_site_aniso_U_12
P1 0.0081(2) 0.0131(2) 0.0128(2) 0.00083(15) 0.00009(15) -0.00028(15)
P2 0.0088(2) 0.0128(2) 0.0129(2) -0.00085(15) 0.00000(15) 0.00054(15)
O1 0.0119(5) 0.0170(6) 0.0168(6) 0.0022(5) 0.0015(4) 0.0021(5)
O2 0.0123(5) 0.0148(6) 0.0178(6) -0.0001(5) -0.0004(4) -0.0023(5)
O3 0.0109(5) 0.0171(6) 0.0161(6) 0.0015(5) 0.0011(4) -0.0002(5)
O4 0.0136(5) 0.0155(6) 0.0169(6) -0.0026(5) 0.0005(5) 0.0022(5)
O5 0.0115(5) 0.0170(6) 0.0154(5) 0.0009(4) 0.0012(4) -0.0014(5)
O6 0.0138(6) 0.0177(7) 0.0164(6) -0.0011(5) -0.0031(5) 0.0005(5)
O7 0.0109(6) 0.0098(6) 0.0236(6) -0.0008(5) 0.0009(5) -0.0011(5)
O8 0.0289(7) 0.0185(7) 0.0170(6) 0.0009(5) 0.0039(5) -0.0018(6)
O9 0.0342(8) 0.0212(7) 0.0209(7) 0.0000(5) -0.0077(6) -0.0031(6)
O10 0.0193(7) 0.0374(9) 0.0258(7) -0.0052(6) -0.0008(6) 0.0008(6)
O11 0.0333(8) 0.0313(9) 0.0330(8) -0.0059(7) -0.0096(6) 0.0042(7)
O12 0.0150(6) 0.0210(7) 0.0231(6) 0.0049(5) 0.0018(5) -0.0027(5)
O13 0.0192(6) 0.0188(7) 0.0243(7) 0.0014(5) -0.0037(5) -0.0017(5)
O14 0.0247(7) 0.0192(7) 0.0228(7) -0.0031(5) 0.0029(5) -0.0013(6)
N1 0.0144(7) 0.0155(8) 0.0172(7) 0.0011(6) 0.0010(6) 0.0017(6)
N2 0.0106(7) 0.0198(8) 0.0138(7) 0.0006(6) 0.0000(6) 0.0008(6)
N3 0.0111(7) 0.0228(8) 0.0140(7) -0.0009(6) 0.0008(6) 0.0005(6)
N4 0.0112(7) 0.0236(8) 0.0144(7) -0.0007(6) 0.0004(6) -0.0014(6)
N5 0.0103(7) 0.0150(7) 0.0161(7) -0.0005(5) -0.0001(6) 0.0003(6)
N6 0.0118(7) 0.0162(7) 0.0155(7) -0.0010(5) -0.0003(5) -0.0001(5)
N7 0.0115(7) 0.0136(7) 0.0150(7) 0.0008(5) 0.0010(5) 0.0001(5)
N8 0.0120(7) 0.0248(8) 0.0143(7) 0.0003(6) -0.0001(6) 0.0020(6)
N9 0.0112(7) 0.0212(8) 0.0151(7) 0.0002(6) 0.0000(6) 0.0001(6)
N10 0.0127(7) 0.0200(8) 0.0148(7) 0.0003(6) -0.0005(6) -0.0007(6)
N11 0.0123(7) 0.0154(7) 0.0142(7) -0.0007(5) 0.0004(5) -0.0003(5)
N12 0.0117(7) 0.0132(7) 0.0154(7) 0.0006(5) -0.0007(5) -0.0004(5)
N13 0.0093(7) 0.0159(7) 0.0157(7) 0.0010(5) -0.0001(5) -0.0015(6)
C1 0.0104(7) 0.0110(8) 0.0156(8) -0.0006(6) -0.0007(6) -0.0023(6)
C2 0.0099(7) 0.0154(9) 0.0137(7) 0.0010(6) 0.0001(6) 0.0001(6)
C3 0.0121(8) 0.0146(9) 0.0162(8) 0.0003(6) 0.0018(6) 0.0011(7)
C4 0.0143(8) 0.0136(9) 0.0186(8) 0.0011(7) 0.0012(6) 0.0017(7)
C5 0.0127(8) 0.0074(8) 0.0159(8) 0.0000(6) 0.0007(6) 0.0006(6)
C6 0.0133(8) 0.0093(8) 0.0166(8) -0.0002(6) 0.0013(6) 0.0006(6)
C7 0.0138(8) 0.0095(8) 0.0163(8) -0.0002(6) 0.0013(6) 0.0004(6)
C8 0.0141(8) 0.0110(8) 0.0164(8) -0.0009(6) 0.0002(6) 0.0004(6)
C9 0.0135(8) 0.0082(8) 0.0172(8) -0.0007(6) 0.0000(6) -0.0007(6)
C10 0.0134(8) 0.0082(8) 0.0160(8) -0.0001(6) 0.0001(6) -0.0001(6)

loop_
_atom_type_symbol
_atom_type_description
_atom_type_scat_dispersion_real
_atom_type_scat_dispersion_imag
_atom_type_scat_source
C C 0.0181 0.0091 'International Tables Vol C Tables 4.2.6.8 and 6.1.1.4'
H H 0.0000 0.0000 'International Tables Vol C Tables 4.2.6.8 and 6.1.1.4'
O O 0.0492 0.0322 'International Tables Vol C Tables 4.2.6.8 and 6.1.1.4'
P P 0.2955 0.4335 'International Tables Vol C Tables 4.2.6.8 and 6.1.1.4'
N N 0.0311 0.0180 'International Tables Vol C Tables 4.2.6.8 and 6.1.1.4'

loop_
_geom_angle_atom_site_label_1
_geom_angle_atom_site_label_2
_geom_angle_atom_site_label_3
_geom_angle
O2 P1 O1 113.80(6)
O2 P1 O3 112.31(7)
O1 P1 O3 110.93(7)
O2 P1 C1 109.09(7)
O1 P1 C1 104.99(7)
O3 P1 C1 105.06(7)
O5 P2 O4 117.60(7)
O5 P2 O6 110.49(7)
O4 P2 O6 105.21(7)
O5 P2 C1 111.78(7)
O4 P2 C1 105.70(7)
O6 P2 C1 105.15(7)
C6 N5 C5 119.63(14)
C6 N6 C7 116.45(14)
C5 N7 C7 115.46(14)
C8 N11 C9 116.29(14)
C10 N12 C9 115.13(14)
C10 N13 C8 119.39(14)
O7 C1 C2 104.34(12)
O7 C1 P2 105.13(10)
C2 C1 P2 113.71(11)
O7 C1 P1 104.70(10)
C2 C1 P1 112.85(11)
P2 C1 P1 114.74(8)
C3 C2 C1 117.21(13)
C4 C3 C2 109.34(13)
N1 C4 C3 110.99(14)
N2 C5 N7 121.61(15)
N2 C5 N5 116.73(14)
N7 C5 N5 121.66(15)
N3 C6 N6 121.05(15)
N3 C6 N5 118.06(15)
N6 C6 N5 120.88(14)
N4 C7 N7 117.91(14)
N4 C7 N6 116.37(15)
N7 C7 N6 125.72(15)
N8 C8 N11 120.99(15)
N8 C8 N13 117.67(15)
N11 C8 N13 121.34(15)
N9 C9 N11 116.88(14)
N9 C9 N12 117.34(15)
N11 C9 N12 125.78(15)
N10 C10 N12 120.64(15)
N10 C10 N13 117.30(15)
N12 C10 N13 122.06(14)

loop_
_geom_bond_atom_site_label_1
_geom_bond_atom_site_label_2
_geom_bond_distance
P1 O2 1.5189(12)
P1 O1 1.5246(12)
P1 O3 1.5323(12)
P1 C1 1.8588(16)
P2 O5 1.4952(12)
P2 O4 1.5161(12)
P2 O6 1.5838(12)
P2 C1 1.8460(17)
O7 C1 1.465(2)
N1 C4 1.494(2)
N2 C5 1.318(2)
N3 C6 1.317(2)
N4 C7 1.324(2)
N5 C6 1.365(2)
N5 C5 1.370(2)
N6 C6 1.330(2)
N6 C7 1.357(2)
N7 C5 1.332(2)
N7 C7 1.357(2)
N8 C8 1.322(2)
N9 C9 1.327(2)
N10 C10 1.322(2)
N11 C8 1.327(2)
N11 C9 1.356(2)
N12 C10 1.337(2)
N12 C9 1.359(2)
N13 C10 1.360(2)
N13 C8 1.364(2)
C1 C2 1.529(2)
C2 C3 1.527(2)
C3 C4 1.519(2)

loop_
_geom_hbond_atom_site_label_D
_geom_hbond_atom_site_label_H
_geom_hbond_atom_site_label_A
_geom_hbond_distance_DH
_geom_hbond_distance_HA
_geom_hbond_distance_DA
_geom_hbond_angle_DHA
_geom_hbond_site_symmetry_A
O6 H6 O13 0.850(18) 1.809(18) 2.6426(18) 166(3) 3_756
O7 H7 O4 0.834(16) 2.36(2) 2.8136(17) 114.4(19) .
O8 H8A O1 0.866(17) 1.866(17) 2.7282(18) 174(3) .
O8 H8B O4 0.863(16) 1.921(16) 2.7828(17) 176(2) 4_565
O9 H9A O4 0.863(18) 1.964(18) 2.8200(19) 171(3) .
O9 H9B O3 0.870(17) 1.933(18) 2.7882(17) 167(3) 4_566
O10 H10A O9 0.876(17) 1.882(18) 2.755(2) 174(3) .
O10 H10B O8 0.859(17) 2.00(2) 2.7768(18) 150(3) .
O11 H11A O10 0.864(18) 2.028(18) 2.891(2) 177(3) .
O11 H11B O14 0.869(17) 1.929(18) 2.790(2) 171(3) 4_566
O12 H12A O10 0.844(17) 1.977(17) 2.8093(18) 169(2) .
O12 H12B O3 0.854(16) 1.861(17) 2.7087(17) 171(2) 2_755
O13 H13A O7 0.876(17) 1.844(18) 2.7164(17) 174(3) .
O13 H13B O12 0.882(17) 1.96(2) 2.7926(19) 157(3) .
O14 H14A O2 0.868(17) 1.947(19) 2.7536(17) 154(3) .
O14 H14B O5 0.848(18) 1.956(18) 2.7822(18) 164(3) 4
N1 H1N O3 0.894(16) 1.901(17) 2.7887(19) 172(2) 2_745
N1 H2N O12 0.890(16) 1.939(17) 2.800(2) 162.2(19) 3_756
N1 H3N O13 0.880(16) 2.219(19) 2.9232(19) 136.8(18) 2_745
N2 H4N O1 0.881(16) 2.053(18) 2.8402(18) 148(2) .
N2 H5N N11 0.880(16) 2.067(17) 2.943(2) 174(2) .
N3 H6N O4 0.900(17) 1.867(17) 2.7659(18) 177(2) .
N3 H7N N12 0.877(16) 2.218(16) 3.094(2) 176.5(19) 1_556
N4 H8N O5 0.890(15) 2.098(16) 2.9717(19) 166.7(18) 3_656
N4 H9N O11 0.875(16) 2.072(17) 2.892(2) 155.8(19) 2_645
N5 H16N O1 0.911(16) 1.855(18) 2.7047(18) 154(2) .
N8 H10N O14 0.890(16) 2.048(17) 2.919(2) 166(2) 3_655
N8 H11N N7 0.890(16) 2.182(16) 3.072(2) 178(2) .
N9 H12N O9 0.881(16) 2.301(18) 3.0194(19) 138.7(18) 4_565
N9 H13N O8 0.879(16) 2.101(18) 2.897(2) 150(2) 4_565
N10 H14N N6 0.886(16) 2.082(16) 2.967(2) 175.8(18) 1_554
N10 H15N O5 0.916(16) 2.095(19) 2.8353(18) 137.1(19) 3_655
N13 H17N O2 0.905(17) 1.726(18) 2.6288(17) 175(3) 3_655
